data_7127530
loop_
_publ_author_name
'Ayyappan, Ramaraj'
'Coppel, Yannick'
'Vendier, Laure'
'Ghosh, Sundargopal'
'Sabo-Etienne, Sylviane'
'Bontemps, S\'ebastien'

_publ_section_title
;
 Synthesis and reactivity of phosphine borohydride compounds.
;
_journal_issue 3
_journal_name_full 'Chemical communications (Cambridge, England)'
_journal_page_first 375
_journal_page_last 378
_journal_paper_doi 10.1039/d0cc07072f
_journal_volume 57
_journal_year 2021
_chemical_formula_moiety 'C24 H43 B1 Li1 O1 P1'
_chemical_formula_sum 'C24 H43 B Li O P'
_chemical_formula_weight 396.33
_space_group_IT_number 14
_space_group_name_Hall '-P 2yn'
_space_group_name_H-M_alt 'P 1 21/n 1'
_symmetry_cell_setting monoclinic
_symmetry_space_group_name_Hall '-P 2yn'
_symmetry_space_group_name_H-M 'P 1 21/n 1'
_atom_sites_solution_hydrogens difmap
_atom_sites_solution_primary direct
_audit_update_record
;
2020-10-19 deposited with the CCDC.	2020-12-04 downloaded from the CCDC.
;
_cell_angle_alpha 90
_cell_angle_beta 108.181(4)
_cell_angle_gamma 90
_cell_formula_units_Z 4
_cell_length_a 16.00090(4)
_cell_length_b 9.96900(4)
_cell_length_c 16.21840(4)
_cell_measurement_reflns_used 4898
_cell_measurement_temperature 115
_cell_measurement_theta_max 28
_cell_measurement_theta_min 2
_cell_volume 2457.89(6)
_computing_cell_refinement 'CAD4 EXPRESS, (Straver, 1992)'
_computing_data_collection 'CAD4 EXPRESS, (Straver, 1992)'
_computing_data_reduction 'Apex2 (Bruker AXS, 2006)'
_computing_molecular_graphics 'CAMERON (Watkin et al., 1996)'
_computing_publication_material 'CRYSTALS (Betteridge et al., 2003)'
_computing_structure_refinement 'CRYSTALS (Betteridge et al., 2003)'
_computing_structure_solution 'SHELXS 86 (Sheldrick, 1986)'
_diffrn_ambient_temperature 115
_diffrn_measured_fraction_theta_full 0.995
_diffrn_measured_fraction_theta_max 0.995
_diffrn_measurement_device Serial
_diffrn_measurement_device_type 'Enraf-Nonius CAD4'
_diffrn_measurement_method '\f & \w scans'
_diffrn_radiation_monochromator graphite
_diffrn_radiation_type 'Mo K\a'
_diffrn_radiation_wavelength 0.71073
_diffrn_reflns_av_R_equivalents 0.088
_diffrn_reflns_limit_h_max 22
_diffrn_reflns_limit_h_min -22
_diffrn_reflns_limit_k_max 14
_diffrn_reflns_limit_k_min -14
_diffrn_reflns_limit_l_max 23
_diffrn_reflns_limit_l_min -22
_diffrn_reflns_number 46009
_diffrn_reflns_theta_full 30.761
_diffrn_reflns_theta_max 30.761
_diffrn_reflns_theta_min 2.156
_diffrn_standards_number 0
_exptl_absorpt_coefficient_mu 0.123
_exptl_absorpt_correction_T_max 0.99
_exptl_absorpt_correction_T_min 0.77
_exptl_absorpt_correction_type multi-scan
_exptl_absorpt_process_details 'DENZO/SCALEPACK (Otwinowski & Minor, 1997)'
_exptl_crystal_colour colourless
_exptl_crystal_density_diffrn 1.071
_exptl_crystal_density_method 'not measured'
_exptl_crystal_description block
_exptl_crystal_F_000 872
_exptl_crystal_size_max 0.250
_exptl_crystal_size_mid 0.120
_exptl_crystal_size_min 0.050
_refine_diff_density_max 0.33
_refine_diff_density_min -0.25
_refine_ls_extinction_method None
_refine_ls_goodness_of_fit_ref 1.1052
_refine_ls_hydrogen_treatment mixed
_refine_ls_matrix_type full
_refine_ls_number_parameters 257
_refine_ls_number_reflns 4723
_refine_ls_number_restraints 0
_refine_ls_R_factor_all 0.0857
_refine_ls_R_factor_gt 0.0511
_refine_ls_shift/su_max 0.0007606
_refine_ls_shift/su_mean 0.0000284
_refine_ls_structure_factor_coef F
_refine_ls_weighting_details
;
 Method, part 1, Chebychev polynomial, (Watkin, 1994, Prince, 1982) 
 [weight] = 1.0/[A~0~*T~0~(x)+A~1~*T~1~(x) ... +A~n-1~]*T~n-1~(x)] 
 where A~i~ are the Chebychev coefficients listed below and x= Fcalc/Fmax 
 Method = Robust Weighting (Prince, 1982) 
 W = [weight] * [1-(deltaF/6*sigmaF)^2^]^2^ 
 A~i~ are: 
 0.223 0.167 0.755E-01 
;
_refine_ls_weighting_scheme calc
_refine_ls_wR_factor_all 0.0946
_refine_ls_wR_factor_gt 0.0516
_refine_ls_wR_factor_ref 0.0478
_reflns_limit_h_max 21
_reflns_limit_h_min -22
_reflns_limit_k_max 14
_reflns_limit_k_min 0
_reflns_limit_l_max 23
_reflns_limit_l_min 0
_reflns_number_gt 5305
_reflns_number_total 7636
_reflns_threshold_expression I>2.0\s(I)
_cod_data_source_file d0cc07072f2.cif
_cod_data_source_block RNA220519B
_cod_depositor_comments 'Adding full bibliography for 7127530--7127534.cif.'
_cod_original_sg_symbol_H-M 'P 1 21/n 1 '
_cod_original_formula_sum 'C24 H43 B1 Li1 O1 P1'
_cod_database_code 7127530

loop_
_symmetry_equiv_pos_as_xyz
x,y,z
-x,-y,-z
-x+1/2,y+1/2,-z+1/2
x+1/2,-y+1/2,z+1/2

loop_
_atom_site_label
_atom_site_type_symbol
_atom_site_fract_x
_atom_site_fract_y
_atom_site_fract_z
_atom_site_U_iso_or_equiv
_atom_site_occupancy
_atom_site_adp_type
_atom_site_refinement_flags_posn
_atom_site_refinement_flags_adp
_atom_site_refinement_flags_occupancy
_atom_site_disorder_assembly
_atom_site_disorder_group
_atom_site_attached_hydrogens
P1 P 0.51774(2) 0.51327(4) 0.28461(2) 0.0150 1.0000 Uani . . . . . .
O1 O 0.43183(8) 0.82177(12) 0.14516(9) 0.0279 1.0000 Uani . . . . . .
C1 C 0.55102(15) 0.9809(2) 0.21187(18) 0.0479 1.0000 Uani . . . . . .
H9 H 0.5589 0.9436 0.2685 0.0719 1.0000 Uiso . . . . . .
H1 H 0.6062 1.0134 0.2086 0.0719 1.0000 Uiso . . . . . .
H10 H 0.5098 1.0542 0.2024 0.0719 1.0000 Uiso . . . . . .
C2 C 0.51573(14) 0.8756(2) 0.14402(15) 0.0370 1.0000 Uani . . . . . .
H12 H 0.5579 0.8027 0.1534 0.0446 1.0000 Uiso . . . . . .
H11 H 0.5089 0.9133 0.0873 0.0446 1.0000 Uiso . . . . . .
C3 C 0.35991(14) 0.90996(19) 0.10421(15) 0.0384 1.0000 Uani . . . . . .
H4 H 0.3743 1.0009 0.1252 0.0459 1.0000 Uiso . . . . . .
H5 H 0.3490 0.9102 0.0418 0.0459 1.0000 Uiso . . . . . .
C4 C 0.28063(15) 0.8632(2) 0.1251(2) 0.0516 1.0000 Uani . . . . . .
H13 H 0.2932 0.8591 0.1861 0.0799 1.0000 Uiso . . . . . .
H2 H 0.2332 0.9244 0.1000 0.0799 1.0000 Uiso . . . . . .
H3 H 0.2648 0.7756 0.0999 0.0799 1.0000 Uiso . . . . . .
C6 C 0.64653(12) 0.34017(19) 0.25771(12) 0.0279 1.0000 Uani . . . . . .
H18 H 0.6142 0.3495 0.1968 0.0424 1.0000 Uiso . . . . . .
H14 H 0.6244 0.2641 0.2805 0.0424 1.0000 Uiso . . . . . .
H17 H 0.7076 0.3264 0.2639 0.0424 1.0000 Uiso . . . . . .
C7 C 0.63570(10) 0.46711(16) 0.30603(10) 0.0209 1.0000 Uani . . . . . .
H19 H 0.6621 0.4511 0.3684 0.0251 1.0000 Uiso . . . . . .
C8 C 0.45882(10) 0.35472(15) 0.28289(9) 0.0161 1.0000 Uani . . . . . .
C9 C 0.37835(9) 0.33075(14) 0.21566(10) 0.0157 1.0000 Uani . . . . . .
C10 C 0.24428(9) 0.37831(15) 0.06116(10) 0.0165 1.0000 Uani . . . . . .
H35 H 0.2035 0.3618 0.0943 0.0204 1.0000 Uiso . . . . . .
C11 C 0.20602(10) 0.49238(17) -0.00373(10) 0.0221 1.0000 Uani . . . . . .
H34 H 0.1492 0.4651 -0.0422 0.0258 1.0000 Uiso . . . . . .
H33 H 0.1968 0.5707 0.0283 0.0258 1.0000 Uiso . . . . . .
C12 C 0.26454(11) 0.53267(17) -0.05863(10) 0.0239 1.0000 Uani . . . . . .
H15 H 0.2443 0.6182 -0.0867 0.0289 1.0000 Uiso . . . . . .
H32 H 0.2587 0.4667 -0.1038 0.0289 1.0000 Uiso . . . . . .
C13 C 0.42005(13) 0.6234(2) 0.38002(13) 0.0348 1.0000 Uani . . . . . .
H46 H 0.4156 0.6528 0.4344 0.0526 1.0000 Uiso . . . . . .
H16 H 0.3821 0.5471 0.3598 0.0526 1.0000 Uiso . . . . . .
H45 H 0.4024 0.6944 0.3380 0.0526 1.0000 Uiso . . . . . .
C14 C 0.51455(11) 0.58343(16) 0.39026(10) 0.0214 1.0000 Uani . . . . . .
H41 H 0.5318 0.5124 0.4340 0.0258 1.0000 Uiso . . . . . .
C15 C 0.68378(12) 0.5848(2) 0.27982(14) 0.0326 1.0000 Uani . . . . . .
H22 H 0.7459 0.5659 0.2969 0.0497 1.0000 Uiso . . . . . .
H20 H 0.6741 0.6650 0.3081 0.0497 1.0000 Uiso . . . . . .
H21 H 0.6621 0.5968 0.2181 0.0497 1.0000 Uiso . . . . . .
C16 C 0.36342(11) 0.54692(16) -0.00700(10) 0.0214 1.0000 Uani . . . . . .
H31 H 0.3730 0.6364 0.0175 0.0261 1.0000 Uiso . . . . . .
H30 H 0.3965 0.5401 -0.0480 0.0261 1.0000 Uiso . . . . . .
C17 C 0.40188(9) 0.44370(15) 0.06715(9) 0.0168 1.0000 Uani . . . . . .
H29 H 0.4596 0.4770 0.1031 0.0196 1.0000 Uiso . . . . . .
C18 C 0.41509(10) 0.30406(16) 0.03289(10) 0.0207 1.0000 Uani . . . . . .
H27 H 0.4554 0.3114 -0.0007 0.0253 1.0000 Uiso . . . . . .
H28 H 0.4414 0.2456 0.0817 0.0253 1.0000 Uiso . . . . . .
C19 C 0.32949(11) 0.23905(16) -0.02417(11) 0.0224 1.0000 Uani . . . . . .
H26 H 0.3412 0.1460 -0.0335 0.0271 1.0000 Uiso . . . . . .
H25 H 0.3117 0.2834 -0.0802 0.0271 1.0000 Uiso . . . . . .
C20 C 0.25294(10) 0.24615(16) 0.01409(11) 0.0213 1.0000 Uani . . . . . .
H24 H 0.2594 0.1724 0.0547 0.0263 1.0000 Uiso . . . . . .
H23 H 0.1986 0.2318 -0.0327 0.0263 1.0000 Uiso . . . . . .
C21 C 0.33110(10) 0.21765(16) 0.22909(10) 0.0200 1.0000 Uani . . . . . .
H40 H 0.2769 0.1999 0.1882 0.0242 1.0000 Uiso . . . . . .
C22 C 0.36091(12) 0.13099(16) 0.29979(11) 0.0240 1.0000 Uani . . . . . .
H39 H 0.3264 0.0596 0.3058 0.0289 1.0000 Uiso . . . . . .
C23 C 0.44240(12) 0.15283(16) 0.36143(11) 0.0234 1.0000 Uani . . . . . .
H38 H 0.4645 0.0935 0.4071 0.0283 1.0000 Uiso . . . . . .
C24 C 0.48973(11) 0.26582(16) 0.35312(10) 0.0208 1.0000 Uani . . . . . .
H37 H 0.5436 0.2831 0.3949 0.0252 1.0000 Uiso . . . . . .
C25 C 0.57660(16) 0.7020(2) 0.42120(14) 0.0433 1.0000 Uani . . . . . .
H42 H 0.5618 0.7719 0.3780 0.0676 1.0000 Uiso . . . . . .
H43 H 0.6361 0.6742 0.4307 0.0676 1.0000 Uiso . . . . . .
H44 H 0.5705 0.7363 0.4745 0.0676 1.0000 Uiso . . . . . .
B1 B 0.33799(11) 0.42778(16) 0.12984(11) 0.0151 1.0000 Uani . . . . . .
H36 H 0.3246(13) 0.535(2) 0.1541(13) 0.024(5) 1.0000 Uiso . . . . . .
Li5 Li 0.41893(19) 0.6313(3) 0.15585(18) 0.0232 1.0000 Uani . . . . . .

loop_
_atom_site_aniso_label
_atom_site_aniso_U_11
_atom_site_aniso_U_22
_atom_site_aniso_U_33
_atom_site_aniso_U_23
_atom_site_aniso_U_13
_atom_site_aniso_U_12
P1 0.01387(15) 0.01610(17) 0.01421(15) -0.00074(14) 0.00304(12) -0.00109(14)
O1 0.0281(6) 0.0172(5) 0.0362(7) 0.0029(5) 0.0068(5) 0.0017(5)
C1 0.0380(11) 0.0360(11) 0.0686(15) -0.0121(11) 0.0150(11) -0.0110(9)
C2 0.0361(10) 0.0259(9) 0.0558(13) -0.0042(9) 0.0243(10) -0.0031(8)
C3 0.0385(11) 0.0224(8) 0.0500(12) 0.0068(8) 0.0075(9) 0.0083(8)
C4 0.0363(11) 0.0256(10) 0.0892(19) -0.0065(11) 0.0143(12) 0.0021(8)
C6 0.0264(8) 0.0289(9) 0.0312(9) 0.0003(7) 0.0130(7) 0.0071(7)
C7 0.0158(6) 0.0242(7) 0.0221(7) 0.0023(6) 0.0050(5) 0.0015(6)
C8 0.0168(6) 0.0160(6) 0.0162(6) -0.0002(5) 0.0060(5) 0.0001(5)
C9 0.0156(6) 0.0150(6) 0.0175(6) -0.0022(5) 0.0066(5) -0.0006(5)
C10 0.0138(6) 0.0184(6) 0.0179(6) -0.0011(5) 0.0056(5) -0.0008(5)
C11 0.0165(6) 0.0246(7) 0.0219(7) 0.0013(6) 0.0010(5) 0.0034(6)
C12 0.0224(7) 0.0263(8) 0.0194(7) 0.0033(6) 0.0012(6) 0.0010(6)
C13 0.0311(9) 0.0430(11) 0.0335(10) -0.0101(8) 0.0147(8) 0.0078(8)
C14 0.0226(7) 0.0226(7) 0.0192(7) -0.0042(6) 0.0065(6) -0.0026(6)
C15 0.0229(8) 0.0326(9) 0.0459(11) 0.0031(8) 0.0162(8) -0.0029(7)
C16 0.0219(7) 0.0246(7) 0.0171(7) 0.0017(6) 0.0051(6) -0.0027(6)
C17 0.0141(6) 0.0195(7) 0.0152(6) -0.0023(5) 0.0024(5) -0.0020(5)
C18 0.0170(7) 0.0234(7) 0.0230(7) -0.0047(6) 0.0080(6) 0.0000(6)
C19 0.0235(7) 0.0222(7) 0.0217(7) -0.0078(6) 0.0072(6) -0.0014(6)
C20 0.0168(7) 0.0197(7) 0.0240(7) -0.0056(6) 0.0016(6) -0.0029(6)
C21 0.0201(7) 0.0191(7) 0.0214(7) -0.0009(6) 0.0072(6) -0.0034(6)
C22 0.0303(8) 0.0189(7) 0.0259(8) 0.0012(6) 0.0134(7) -0.0049(6)
C23 0.0307(8) 0.0199(7) 0.0210(7) 0.0055(6) 0.0100(7) 0.0035(6)
C24 0.0221(7) 0.0222(7) 0.0164(7) 0.0031(5) 0.0033(6) 0.0018(6)
C25 0.0490(12) 0.0484(12) 0.0365(11) -0.0252(10) 0.0193(10) -0.0249(10)
B1 0.0138(7) 0.0139(7) 0.0168(7) -0.0011(5) 0.0036(6) -0.0012(5)
Li5 0.0244(13) 0.0178(12) 0.0238(13) 0.0015(10) 0.0024(11) -0.0004(10)

loop_
_atom_type_symbol
_atom_type_scat_dispersion_real
_atom_type_scat_dispersion_imag
_atom_type_scat_Cromer_Mann_a1
_atom_type_scat_Cromer_Mann_b1
_atom_type_scat_Cromer_Mann_a2
_atom_type_scat_Cromer_Mann_b2
_atom_type_scat_Cromer_Mann_a3
_atom_type_scat_Cromer_Mann_b3
_atom_type_scat_Cromer_Mann_a4
_atom_type_scat_Cromer_Mann_b4
_atom_type_scat_Cromer_Mann_c
_atom_type_scat_source
C 0.0033 0.0016 2.3100 20.8439 1.0200 10.2075 1.5886 0.5687 0.8650 51.6512 0.2156 'International Tables Vol C 4.2.6.8 and 6.1.1.4'
H 0.0000 0.0000 0.4930 10.5109 0.3229 26.1257 0.1402 3.1424 0.0408 57.7998 0.0030 'International Tables Vol C 4.2.6.8 and 6.1.1.4'
O 0.0106 0.0060 3.0485 13.2771 2.2868 5.7011 1.5463 0.3239 0.8670 32.9089 0.2508 'International Tables Vol C 4.2.6.8 and 6.1.1.4'
B 0.0013 0.0007 2.0545 23.2185 1.3326 1.0210 1.0979 60.3498 0.7068 0.1403 -0.1932 'International Tables Vol C 4.2.6.8 and 6.1.1.4'
P 0.1023 0.0942 6.4345 1.9067 4.1791 27.1570 1.7800 0.5260 1.4908 68.1645 1.1149 'International Tables Vol C 4.2.6.8 and 6.1.1.4'
Li -0.0003 0.0001 1.1282 3.9546 0.7508 1.0524 0.6175 85.3905 0.4653 168.2610 0.0377 'International Tables Vol C 4.2.6.8 and 6.1.1.4'

loop_
_geom_angle_atom_site_label_1
_geom_angle_site_symmetry_1
_geom_angle_atom_site_label_2
_geom_angle_site_symmetry_2
_geom_angle_atom_site_label_3
_geom_angle_site_symmetry_3
_geom_angle
_geom_angle_publ_flag
C7 . P1 . C8 . 105.97(7) yes
C7 . P1 . C14 . 103.72(7) yes
C8 . P1 . C14 . 100.12(7) yes
C2 . O1 . C3 . 112.26(15) yes
H9 . C1 . H1 . 109.6 no
H9 . C1 . H10 . 109.0 no
H1 . C1 . H10 . 109.4 no
H9 . C1 . C2 . 109.7 no
H1 . C1 . C2 . 109.8 no
H10 . C1 . C2 . 109.4 no
C1 . C2 . O1 . 112.83(17) yes
C1 . C2 . H12 . 109.0 no
O1 . C2 . H12 . 108.8 no
C1 . C2 . H11 . 109.3 no
O1 . C2 . H11 . 108.9 no
H12 . C2 . H11 . 107.9 no
O1 . C3 . H4 . 109.9 no
O1 . C3 . H5 . 109.9 no
H4 . C3 . H5 . 108.0 no
O1 . C3 . C4 . 108.70(17) yes
H4 . C3 . C4 . 109.8 no
H5 . C3 . C4 . 110.4 no
C3 . C4 . H13 . 109.5 no
C3 . C4 . H2 . 108.8 no
H13 . C4 . H2 . 110.6 no
C3 . C4 . H3 . 108.5 no
H13 . C4 . H3 . 110.2 no
H2 . C4 . H3 . 109.2 no
H18 . C6 . H14 . 109.0 no
H18 . C6 . H17 . 108.9 no
H14 . C6 . H17 . 109.5 no
H18 . C6 . C7 . 109.5 no
H14 . C6 . C7 . 110.0 no
H17 . C6 . C7 . 109.9 no
C6 . C7 . P1 . 112.26(11) yes
C6 . C7 . H19 . 108.3 no
P1 . C7 . H19 . 108.5 no
C6 . C7 . C15 . 110.17(14) yes
P1 . C7 . C15 . 108.98(11) yes
H19 . C7 . C15 . 108.6 no
P1 . C8 . C9 . 119.56(11) yes
P1 . C8 . C24 . 118.77(11) yes
C9 . C8 . C24 . 121.34(14) yes
C8 . C9 . C21 . 114.57(13) yes
C8 . C9 . B1 . 124.70(13) yes
C21 . C9 . B1 . 120.68(13) yes
H35 . C10 . C11 . 107.9 no
H35 . C10 . C20 . 107.7 no
C11 . C10 . C20 . 111.61(12) yes
H35 . C10 . B1 . 107.6 no
C11 . C10 . B1 . 109.04(12) yes
C20 . C10 . B1 . 112.75(12) yes
C10 . C11 . H34 . 109.0 no
C10 . C11 . H33 . 108.7 no
H34 . C11 . H33 . 107.5 no
C10 . C11 . C12 . 113.92(12) yes
H34 . C11 . C12 . 108.7 no
H33 . C11 . C12 . 108.7 no
C11 . C12 . H15 . 109.1 no
C11 . C12 . H32 . 109.2 no
H15 . C12 . H32 . 107.5 no
C11 . C12 . C16 . 114.58(13) yes
H15 . C12 . C16 . 107.9 no
H32 . C12 . C16 . 108.3 no
H46 . C13 . H16 . 109.7 no
H46 . C13 . H45 . 109.9 no
H16 . C13 . H45 . 109.0 no
H46 . C13 . C14 . 109.8 no
H16 . C13 . C14 . 109.2 no
H45 . C13 . C14 . 109.4 no
C13 . C14 . P1 . 107.99(11) yes
C13 . C14 . H41 . 108.3 no
P1 . C14 . H41 . 108.2 no
C13 . C14 . C25 . 110.84(16) yes
P1 . C14 . C25 . 113.04(12) yes
H41 . C14 . C25 . 108.3 no
C7 . C15 . H22 . 109.4 no
C7 . C15 . H20 . 109.6 no
H22 . C15 . H20 . 109.4 no
C7 . C15 . H21 . 109.6 no
H22 . C15 . H21 . 109.3 no
H20 . C15 . H21 . 109.7 no
C12 . C16 . H31 . 108.1 no
C12 . C16 . H30 . 107.8 no
H31 . C16 . H30 . 107.1 no
C12 . C16 . C17 . 116.63(13) yes
H31 . C16 . C17 . 108.6 no
H30 . C16 . C17 . 108.3 no
C16 . C17 . H29 . 107.9 no
C16 . C17 . C18 . 112.65(12) yes
H29 . C17 . C18 . 108.1 no
C16 . C17 . B1 . 111.47(12) yes
H29 . C17 . B1 . 108.2 no
C18 . C17 . B1 . 108.38(12) yes
C17 . C18 . H27 . 109.0 no
C17 . C18 . H28 . 108.8 no
H27 . C18 . H28 . 108.0 no
C17 . C18 . C19 . 113.72(13) yes
H27 . C18 . C19 . 108.6 no
H28 . C18 . C19 . 108.5 no
C18 . C19 . H26 . 108.6 no
C18 . C19 . H25 . 108.5 no
H26 . C19 . H25 . 107.8 no
C18 . C19 . C20 . 114.21(13) yes
H26 . C19 . C20 . 108.9 no
H25 . C19 . C20 . 108.7 no
C19 . C20 . C10 . 116.27(12) yes
C19 . C20 . H24 . 108.0 no
C10 . C20 . H24 . 108.5 no
C19 . C20 . H23 . 108.0 no
C10 . C20 . H23 . 108.3 no
H24 . C20 . H23 . 107.4 no
C9 . C21 . H40 . 117.8 no
C9 . C21 . C22 . 123.98(15) yes
H40 . C21 . C22 . 118.2 no
C21 . C22 . H39 . 120.1 no
C21 . C22 . C23 . 119.82(15) yes
H39 . C22 . C23 . 120.1 no
C22 . C23 . H38 . 120.8 no
C22 . C23 . C24 . 118.37(15) yes
H38 . C23 . C24 . 120.8 no
C8 . C24 . C23 . 121.74(15) yes
C8 . C24 . H37 . 119.0 no
C23 . C24 . H37 . 119.3 no
C14 . C25 . H42 . 109.5 no
C14 . C25 . H43 . 110.0 no
H42 . C25 . H43 . 109.4 no
C14 . C25 . H44 . 109.5 no
H42 . C25 . H44 . 108.9 no
H43 . C25 . H44 . 109.5 no
C17 . B1 . C9 . 114.75(12) yes
C17 . B1 . C10 . 102.72(11) yes
C9 . B1 . C10 . 115.49(12) yes
C17 . B1 . H36 . 109.2(10) no
C9 . B1 . H36 . 108.2(10) no
C10 . B1 . H36 . 106.0(10) no

loop_
_geom_bond_atom_site_label_1
_geom_bond_site_symmetry_1
_geom_bond_atom_site_label_2
_geom_bond_site_symmetry_2
_geom_bond_distance
_geom_bond_publ_flag
P1 . C7 . 1.8671(16) yes
P1 . C8 . 1.8361(15) yes
P1 . C14 . 1.8659(16) yes
O1 . C2 . 1.451(2) yes
O1 . C3 . 1.436(2) yes
C1 . H9 . 0.962 no
C1 . H1 . 0.957 no
C1 . H10 . 0.964 no
C1 . C2 . 1.498(3) yes
C2 . H12 . 0.971 no
C2 . H11 . 0.968 no
C3 . H4 . 0.971 no
C3 . H5 . 0.972 no
C3 . C4 . 1.486(3) yes
C4 . H13 . 0.947 no
C4 . H2 . 0.960 no
C4 . H3 . 0.964 no
C6 . H18 . 0.966 no
C6 . H14 . 0.959 no
C6 . H17 . 0.961 no
C6 . C7 . 1.527(2) yes
C7 . H19 . 0.980 no
C7 . C15 . 1.534(2) yes
C8 . C9 . 1.424(2) yes
C8 . C24 . 1.406(2) yes
C9 . C21 . 1.412(2) yes
C9 . B1 . 1.652(2) yes
C10 . H35 . 0.981 no
C10 . C11 . 1.541(2) yes
C10 . C20 . 1.550(2) yes
C10 . B1 . 1.640(2) yes
C11 . H34 . 0.967 no
C11 . H33 . 0.975 no
C11 . C12 . 1.533(2) yes
C12 . H15 . 0.973 no
C12 . H32 . 0.967 no
C12 . C16 . 1.549(2) yes
C13 . H46 . 0.953 no
C13 . H16 . 0.964 no
C13 . H45 . 0.962 no
C13 . C14 . 1.522(2) yes
C14 . H41 . 0.979 no
C14 . C25 . 1.524(3) yes
C15 . H22 . 0.963 no
C15 . H20 . 0.958 no
C15 . H21 . 0.960 no
C16 . H31 . 0.969 no
C16 . H30 . 0.973 no
C16 . C17 . 1.556(2) yes
C17 . H29 . 0.983 no
C17 . C18 . 1.538(2) yes
C17 . B1 . 1.659(2) yes
C18 . H27 . 0.968 no
C18 . H28 . 0.968 no
C18 . C19 . 1.537(2) yes
C19 . H26 . 0.968 no
C19 . H25 . 0.971 no
C19 . C20 . 1.538(2) yes
C20 . H24 . 0.970 no
C20 . H23 . 0.969 no
C21 . H40 . 0.930 no
C21 . C22 . 1.395(2) yes
C22 . H39 . 0.924 no
C22 . C23 . 1.390(2) yes
C23 . H38 . 0.928 no
C23 . C24 . 1.387(2) yes
C24 . H37 . 0.931 no
C25 . H42 . 0.964 no
C25 . H43 . 0.957 no
C25 . H44 . 0.963 no
B1 . H36 . 1.18(2) no
